data_4311914
loop_
_publ_author_name
'Eric Burkholder'
'Vladimir Golub'
'Charles J. O'Connor'
'Jon Zubieta'

_publ_contact_author_address
;Department of Chemistry 
111 College Place
Syracuse University
Syracuse NY 13244    
;
_publ_contact_author_email jazubiet@syr.edu
_publ_contact_author_fax '(315) 443-4070'
_publ_contact_author_name 'Jon Zubieta'
_publ_contact_author_phone '(315) 443-2547'
_publ_section_title
;
 Solid-State Coordination Chemistry of the
 Oxomolybdate-Organodiphosphonate/Nickel-Organoimine System: Structural
 Influences of the Secondary Metal Coordination Cation and Diphosphonate
 Tether Lengths
;
_journal_name_full 'Inorganic Chemistry'
_journal_page_first 7014
_journal_page_last 7029
_journal_paper_doi 10.1021/ic049201k
_journal_volume 43
_journal_year 2004
_chemical_formula_sum 'C28 H32.5 Mo5 N6 Ni2 O25.5 P2'
_chemical_formula_weight 1520.16
_space_group_IT_number 2
_symmetry_cell_setting triclinic
_symmetry_Int_Tables_number 2
_symmetry_space_group_name_Hall '-P 1'
_symmetry_space_group_name_H-M 'P -1'
_atom_sites_solution_hydrogens geom
_atom_sites_solution_primary direct
_atom_sites_solution_secondary difmap
_audit_creation_method SHELXL-97
_cell_angle_alpha 96.8270(10)
_cell_angle_beta 99.0470(10)
_cell_angle_gamma 92.3020(10)
_cell_formula_units_Z 2
_cell_length_a 12.4451(6)
_cell_length_b 12.9157(7)
_cell_length_c 13.4289(7)
_cell_measurement_reflns_used 856
_cell_measurement_temperature 90(2)
_cell_measurement_theta_max 31.51
_cell_measurement_theta_min 1.55
_cell_volume 2112.74(19)
_computing_cell_refinement 'Bruker SMART'
_computing_data_collection 'Bruker SMART'
_computing_data_reduction 'Bruker SAINT'
_computing_molecular_graphics 'Bruker SHELXTL and CrystalMaker 6.x'
_computing_publication_material 'Bruker SHELXTL'
_computing_structure_refinement 'SHELXL-97 (Sheldrick, 1997)'
_computing_structure_solution 'SHELXS-97 (Sheldrick, 1990)'
_diffrn_ambient_temperature 90(2)
_diffrn_detector_area_resol_mean 512
_diffrn_measured_fraction_theta_full 0.974
_diffrn_measured_fraction_theta_max 0.974
_diffrn_measurement_device_type 'APEX CCD area detector'
_diffrn_measurement_method 'Phi and omega scans'
_diffrn_radiation_monochromator graphite
_diffrn_radiation_probe x-ray
_diffrn_radiation_type MoK\a
_diffrn_radiation_wavelength 0.71073
_diffrn_reflns_av_R_equivalents 0.0189
_diffrn_reflns_av_sigmaI/netI 0.0299
_diffrn_reflns_limit_h_max 18
_diffrn_reflns_limit_h_min -18
_diffrn_reflns_limit_k_max 18
_diffrn_reflns_limit_k_min -18
_diffrn_reflns_limit_l_max 19
_diffrn_reflns_limit_l_min -19
_diffrn_reflns_number 27333
_diffrn_reflns_theta_full 31.51
_diffrn_reflns_theta_max 31.51
_diffrn_reflns_theta_min 1.55
_diffrn_source 'fine-focus sealed tube'
_diffrn_standards_decay_% 0.001
_exptl_absorpt_coefficient_mu 2.485
_exptl_absorpt_correction_T_max 0.5870
_exptl_absorpt_correction_T_min 0.3944
_exptl_absorpt_correction_type multi-scan
_exptl_absorpt_process_details 'SADABS SHELXL-97 (Sheldrick, 1997)'
_exptl_crystal_colour green
_exptl_crystal_density_diffrn 2.390
_exptl_crystal_density_method 'not measured'
_exptl_crystal_description block
_exptl_crystal_F_000 1485
_exptl_crystal_size_max 0.46
_exptl_crystal_size_mid 0.30
_exptl_crystal_size_min 0.24
_refine_diff_density_max 1.930
_refine_diff_density_min -1.015
_refine_diff_density_rms 0.161
_refine_ls_extinction_method none
_refine_ls_goodness_of_fit_ref 1.165
_refine_ls_hydrogen_treatment mixed
_refine_ls_matrix_type full
_refine_ls_number_parameters 667
_refine_ls_number_reflns 13686
_refine_ls_number_restraints 1
_refine_ls_restrained_S_all 1.165
_refine_ls_R_factor_all 0.0327
_refine_ls_R_factor_gt 0.0304
_refine_ls_shift/su_max 0.001
_refine_ls_shift/su_mean 0.000
_refine_ls_structure_factor_coef Fsqd
_refine_ls_weighting_details 'calc w=1/[\s^2^(Fo^2^)+(0.0196P)^2^+7.7192P] where P=(Fo^2^+2Fc^2^)/3'
_refine_ls_weighting_scheme calc
_refine_ls_wR_factor_gt 0.0753
_refine_ls_wR_factor_ref 0.0764
_reflns_number_gt 12882
_reflns_number_total 13686
_reflns_threshold_expression >2sigma(I)
_cod_data_source_file ic049201ksi20040618_041216.cif
_cod_data_source_block compound7
_cod_original_formula_sum 'C28 H32.50 Mo5 N6 Ni2 O25.50 P2'
_cod_database_code 4311914

loop_
_symmetry_equiv_pos_as_xyz
'x, y, z'
'-x, -y, -z'

loop_
_atom_site_label
_atom_site_type_symbol
_atom_site_fract_x
_atom_site_fract_y
_atom_site_fract_z
_atom_site_U_iso_or_equiv
_atom_site_adp_type
_atom_site_occupancy
_atom_site_symmetry_multiplicity
_atom_site_calc_flag
_atom_site_refinement_flags
_atom_site_disorder_assembly
_atom_site_disorder_group
Mo1 Mo 0.618119(18) 0.762169(18) 0.321895(18) 0.00880(5) Uani 1 1 d . . .
Mo2 Mo 0.758764(18) 0.561624(17) 0.401833(16) 0.00671(4) Uani 1 1 d . . .
Mo3 Mo 0.964533(18) 0.513049(17) 0.234454(16) 0.00577(4) Uani 1 1 d . . .
Mo4 Mo 0.972427(19) 0.733838(17) 0.120491(17) 0.00765(5) Uani 1 1 d . . .
Mo5 Mo 0.75694(2) 0.876848(18) 0.164492(18) 0.01018(5) Uani 1 1 d . . .
Ni1 Ni 0.96109(3) 0.22562(3) 0.13078(3) 0.00691(6) Uani 1 1 d . . .
Ni2 Ni 0.73849(3) 0.46141(3) 0.64002(3) 0.00865(7) Uani 1 1 d . . .
P1 P 0.90342(5) 0.76518(5) 0.35891(5) 0.00642(11) Uani 1 1 d . . .
P2 P 0.72787(6) 0.60251(5) 0.14488(5) 0.00761(12) Uani 1 1 d . . .
O1 O 0.79979(16) 0.81772(15) 0.31751(15) 0.0089(3) Uani 1 1 d . . .
O2 O 0.88154(16) 0.69815(15) 0.44007(14) 0.0084(3) Uani 1 1 d . . .
O3 O 0.94836(16) 0.69623(15) 0.27395(14) 0.0082(3) Uani 1 1 d . . .
O4 O 0.79660(16) 0.50787(15) 0.14299(15) 0.0089(3) Uani 1 1 d . A .
O5 O 0.78411(17) 0.69674(15) 0.10922(15) 0.0103(4) Uani 1 1 d . A .
O6 O 0.70434(16) 0.63055(15) 0.25443(15) 0.0087(3) Uani 1 1 d . A .
O7 O 0.66628(16) 0.67287(16) 0.42558(15) 0.0105(4) Uani 1 1 d . . .
O8 O 0.88183(16) 0.50900(15) 0.33955(14) 0.0083(3) Uani 1 1 d . . .
O9 O 0.98495(16) 0.58438(15) 0.12169(14) 0.0084(3) Uani 1 1 d . . .
O10 O 0.91018(18) 0.86122(16) 0.16154(16) 0.0118(4) Uani 1 1 d . . .
O11 O 0.62593(17) 0.81581(16) 0.19538(16) 0.0123(4) Uani 1 1 d . . .
O12 O 0.61072(19) 0.87237(17) 0.40367(18) 0.0171(4) Uani 1 1 d . . .
O13 O 0.48653(18) 0.71116(18) 0.28795(19) 0.0177(4) Uani 1 1 d . . .
O14 O 0.79141(17) 0.53585(16) 0.52657(15) 0.0105(4) Uani 1 1 d . . .
O15 O 0.66761(17) 0.46045(16) 0.34974(16) 0.0122(4) Uani 1 1 d . . .
O16 O 1.09571(16) 0.53460(16) 0.30237(15) 0.0096(3) Uani 1 1 d . . .
O17 O 0.96534(16) 0.38290(15) 0.18419(15) 0.0092(3) Uani 1 1 d . . .
O18 O 1.10366(17) 0.77723(17) 0.16379(16) 0.0130(4) Uani 1 1 d . . .
O19 O 0.95972(17) 0.73460(15) -0.01092(15) 0.0095(3) Uani 1 1 d . . .
O20 O 0.7115(2) 0.88807(18) 0.04006(17) 0.0205(5) Uani 1 1 d . . .
O21 O 0.76374(19) 1.00306(17) 0.22288(17) 0.0159(4) Uani 1 1 d . . .
O90 O 0.8735(2) 0.19811(19) 0.24280(17) 0.0162(4) Uani 1 1 d . . .
O91 O 0.71346(19) 0.3837(2) 0.75774(18) 0.0172(4) Uani 1 1 d . . .
O92 O 0.9300(2) 0.31680(18) 0.42275(18) 0.0150(4) Uani 1 1 d . . .
O93 O 0.8214(2) 0.4577(2) 0.93962(18) 0.0214(5) Uani 1 1 d . . .
O94 O 0.5335(10) 0.0444(9) 0.2432(10) 0.035(3) Uani 0.25 1 d P . .
N1 N 0.81471(19) 0.19942(18) 0.03291(18) 0.0091(4) Uani 1 1 d . . .
N2 N 0.97325(19) 0.07702(18) 0.06475(17) 0.0078(4) Uani 1 1 d . . .
N3 N 1.09867(19) 0.17839(18) 0.22035(17) 0.0090(4) Uani 1 1 d . . .
N4 N 0.7009(2) 0.31888(19) 0.5501(2) 0.0125(4) Uani 1 1 d . . .
N5 N 0.58149(18) 0.47502(18) 0.56841(17) 0.0086(4) Uani 1 1 d . . .
N6 N 0.6941(2) 0.5974(2) 0.71770(18) 0.0111(4) Uani 1 1 d . . .
C1 C 0.7294(2) 0.2575(2) 0.0389(2) 0.0139(5) Uani 1 1 d . . .
H1 H 0.7400 0.3244 0.0782 0.017 Uiso 1 1 calc R . .
C2 C 0.6255(3) 0.2232(3) -0.0105(3) 0.0202(6) Uani 1 1 d . . .
H2 H 0.5663 0.2668 -0.0064 0.024 Uiso 1 1 calc R . .
C3 C 0.6089(2) 0.1249(2) -0.0658(3) 0.0171(6) Uani 1 1 d . . .
H3 H 0.5380 0.0996 -0.0991 0.020 Uiso 1 1 calc R . .
C4 C 0.6973(2) 0.0639(2) -0.0720(2) 0.0118(5) Uani 1 1 d . . .
H4 H 0.6879 -0.0042 -0.1089 0.014 Uiso 1 1 calc R . .
C5 C 0.8002(2) 0.1040(2) -0.0231(2) 0.0087(4) Uani 1 1 d . . .
C6 C 0.9016(2) 0.0460(2) -0.0198(2) 0.0079(4) Uani 1 1 d . . .
C7 C 1.0690(2) 0.0345(2) 0.0889(2) 0.0084(4) Uani 1 1 d . . .
C8 C 1.1281(2) 0.0812(2) 0.1901(2) 0.0089(4) Uani 1 1 d . . .
C9 C 1.2017(2) 0.0291(2) 0.2525(2) 0.0121(5) Uani 1 1 d . . .
H9 H 1.2165 -0.0413 0.2326 0.015 Uiso 1 1 calc R . .
C10 C 1.2532(2) 0.0830(2) 0.3450(2) 0.0138(5) Uani 1 1 d . . .
H10 H 1.3076 0.0513 0.3871 0.017 Uiso 1 1 calc R . .
C11 C 1.2245(2) 0.1831(2) 0.3752(2) 0.0130(5) Uani 1 1 d . . .
H11 H 1.2589 0.2210 0.4379 0.016 Uiso 1 1 calc R . .
C12 C 1.1445(2) 0.2264(2) 0.3119(2) 0.0117(5) Uani 1 1 d . . .
H12 H 1.1213 0.2931 0.3344 0.014 Uiso 1 1 calc R . .
C13 C 0.7574(2) 0.2351(2) 0.5643(3) 0.0165(6) Uani 1 1 d . . .
H13 H 0.8273 0.2441 0.6055 0.020 Uiso 1 1 calc R . .
C14 C 0.7180(3) 0.1350(3) 0.5210(3) 0.0231(7) Uani 1 1 d . . .
H14 H 0.7620 0.0771 0.5288 0.028 Uiso 1 1 calc R . .
C15 C 0.6125(3) 0.1211(2) 0.4659(3) 0.0224(7) Uani 1 1 d . . .
H15 H 0.5825 0.0534 0.4370 0.027 Uiso 1 1 calc R . .
C16 C 0.5524(2) 0.2080(2) 0.4542(3) 0.0157(5) Uani 1 1 d . . .
H16 H 0.4794 0.2004 0.4195 0.019 Uiso 1 1 calc R . .
C17 C 0.5997(2) 0.3058(2) 0.4935(2) 0.0108(5) Uani 1 1 d . . .
C18 C 0.5432(2) 0.4044(2) 0.4882(2) 0.0094(4) Uani 1 1 d . . .
C19 C 0.5415(2) 0.5688(2) 0.5845(2) 0.0095(5) Uani 1 1 d . . .
C20 C 0.5932(2) 0.6279(2) 0.6833(2) 0.0116(5) Uani 1 1 d . . .
C21 C 0.5412(2) 0.6993(2) 0.7411(2) 0.0156(5) Uani 1 1 d . . .
H21 H 0.4687 0.7160 0.7177 0.019 Uiso 1 1 calc R . .
C22 C 0.5976(3) 0.7464(3) 0.8348(2) 0.0191(6) Uani 1 1 d . . .
H22 H 0.5651 0.7980 0.8748 0.023 Uiso 1 1 calc R . .
C23 C 0.7014(3) 0.7169(3) 0.8686(2) 0.0183(6) Uani 1 1 d . . .
H23 H 0.7414 0.7484 0.9318 0.022 Uiso 1 1 calc R . .
C24 C 0.7456(2) 0.6408(2) 0.8087(2) 0.0142(5) Uani 1 1 d . . .
H24 H 0.8156 0.6185 0.8334 0.017 Uiso 1 1 calc R . .
C25 C 1.0030(2) 0.8683(2) 0.4145(2) 0.0103(5) Uani 1 1 d . . .
H25A H 1.0601 0.8401 0.4621 0.012 Uiso 1 1 calc R . .
H25B H 1.0381 0.8940 0.3602 0.012 Uiso 1 1 calc R . .
C26 C 0.9548(2) 0.9604(2) 0.4719(2) 0.0128(5) Uani 1 1 d . . .
H26A H 0.9046 0.9949 0.4232 0.015 Uiso 1 1 calc R . .
H26B H 0.9125 0.9343 0.5213 0.015 Uiso 1 1 calc R . .
C28A C 0.5272(4) 0.4968(5) 0.0971(4) 0.0117(12) Uani 0.509(10) 1 d P . .
H28A H 0.5598 0.4281 0.0952 0.014 Uiso 0.509(10) 1 calc PR A 1
H28B H 0.5218 0.5215 0.1687 0.014 Uiso 0.509(10) 1 calc PR A 1
C27A C 0.6022(17) 0.5755(14) 0.0570(11) 0.0091(17) Uani 0.509(10) 1 d P A 1
H27A H 0.5651 0.6411 0.0491 0.011 Uiso 0.509(10) 1 calc PR A 1
H27B H 0.6176 0.5459 -0.0104 0.011 Uiso 0.509(10) 1 calc PR A 1
C27B C 0.5939(18) 0.5645(15) 0.0772(12) 0.0091(17) Uani 0.491(10) 1 d P A 2
H27C H 0.5597 0.5138 0.1142 0.011 Uiso 0.491(10) 1 calc PR A 2
H27D H 0.5502 0.6269 0.0783 0.011 Uiso 0.491(10) 1 calc PR A 2
C28B C 0.5868(4) 0.5158(4) -0.0337(4) 0.0094(12) Uani 0.491(10) 1 d P . .
H28C H 0.6338 0.5596 -0.0672 0.011 Uiso 0.491(10) 1 calc PR A 2
H28D H 0.6172 0.4461 -0.0342 0.011 Uiso 0.491(10) 1 calc PR A 2
H90A H 0.842(4) 0.147(4) 0.245(3) 0.020(11) Uiso 1 1 d . . .
H90B H 0.885(4) 0.230(4) 0.295(4) 0.032(13) Uiso 1 1 d . . .
H91A H 0.740(4) 0.412(4) 0.817(4) 0.032(13) Uiso 1 1 d . . .
H91B H 0.648(5) 0.355(5) 0.751(5) 0.056(18) Uiso 1 1 d . . .
H92A H 0.914(5) 0.368(5) 0.412(4) 0.040(16) Uiso 1 1 d D . .
H92B H 0.973(6) 0.322(6) 0.460(6) 0.08(3) Uiso 1 1 d D . .
H93A H 0.814(4) 0.473(4) 1.006(4) 0.042(15) Uiso 1 1 d . . .
H93B H 0.898(6) 0.445(5) 0.937(5) 0.07(2) Uiso 1 1 d . . .

loop_
_atom_site_aniso_label
_atom_site_aniso_U_11
_atom_site_aniso_U_22
_atom_site_aniso_U_33
_atom_site_aniso_U_23
_atom_site_aniso_U_13
_atom_site_aniso_U_12
Mo1 0.00662(9) 0.00691(9) 0.01286(10) 0.00067(8) 0.00183(8) 0.00106(7)
Mo2 0.00747(9) 0.00655(9) 0.00637(9) 0.00116(7) 0.00183(7) -0.00025(7)
Mo3 0.00609(9) 0.00548(9) 0.00582(9) 0.00052(7) 0.00131(7) 0.00068(7)
Mo4 0.00983(10) 0.00682(9) 0.00669(9) 0.00085(7) 0.00294(7) -0.00102(7)
Mo5 0.01396(11) 0.00664(9) 0.01007(10) 0.00263(8) 0.00116(8) 0.00081(8)
Ni1 0.00828(14) 0.00560(14) 0.00683(14) -0.00007(11) 0.00189(11) 0.00014(11)
Ni2 0.00726(14) 0.01048(15) 0.00824(14) 0.00197(12) 0.00082(12) 0.00028(12)
P1 0.0067(3) 0.0062(3) 0.0060(3) -0.0006(2) 0.0013(2) -0.0011(2)
P2 0.0084(3) 0.0068(3) 0.0068(3) 0.0004(2) -0.0008(2) 0.0000(2)
O1 0.0088(8) 0.0078(8) 0.0099(8) 0.0008(7) 0.0018(7) 0.0002(7)
O2 0.0096(8) 0.0075(8) 0.0076(8) -0.0009(6) 0.0019(7) -0.0007(7)
O3 0.0094(8) 0.0074(8) 0.0083(8) 0.0002(6) 0.0030(7) 0.0006(7)
O4 0.0096(8) 0.0078(8) 0.0088(8) -0.0001(7) 0.0006(7) 0.0009(7)
O5 0.0152(9) 0.0071(8) 0.0088(8) 0.0022(7) 0.0018(7) 0.0007(7)
O6 0.0088(8) 0.0090(8) 0.0083(8) 0.0005(7) 0.0023(7) 0.0011(7)
O7 0.0104(9) 0.0094(8) 0.0119(9) -0.0001(7) 0.0032(7) 0.0018(7)
O8 0.0097(8) 0.0075(8) 0.0081(8) 0.0017(7) 0.0023(7) 0.0006(7)
O9 0.0117(9) 0.0070(8) 0.0078(8) 0.0017(6) 0.0047(7) 0.0011(7)
O10 0.0161(10) 0.0075(8) 0.0134(9) 0.0015(7) 0.0075(8) 0.0010(7)
O11 0.0111(9) 0.0109(9) 0.0145(9) 0.0036(7) -0.0009(7) 0.0006(7)
O12 0.0192(11) 0.0104(9) 0.0229(11) -0.0005(8) 0.0089(9) 0.0032(8)
O13 0.0084(9) 0.0176(10) 0.0264(12) 0.0043(9) -0.0003(8) -0.0013(8)
O14 0.0123(9) 0.0117(9) 0.0083(8) 0.0023(7) 0.0029(7) 0.0021(7)
O15 0.0120(9) 0.0107(9) 0.0136(9) 0.0005(7) 0.0032(7) -0.0033(7)
O16 0.0087(8) 0.0106(9) 0.0095(8) 0.0021(7) 0.0004(7) 0.0013(7)
O17 0.0111(9) 0.0069(8) 0.0098(8) 0.0004(7) 0.0023(7) 0.0008(7)
O18 0.0131(9) 0.0140(9) 0.0118(9) 0.0014(7) 0.0033(7) -0.0028(8)
O19 0.0119(9) 0.0084(8) 0.0085(8) 0.0009(7) 0.0032(7) 0.0000(7)
O20 0.0329(13) 0.0142(10) 0.0132(10) 0.0044(8) -0.0019(9) 0.0007(9)
O21 0.0200(11) 0.0087(9) 0.0197(10) 0.0022(8) 0.0054(9) 0.0018(8)
O90 0.0214(11) 0.0154(10) 0.0118(9) -0.0023(8) 0.0081(8) -0.0076(9)
O91 0.0137(10) 0.0254(12) 0.0126(10) 0.0070(9) 0.0008(8) -0.0063(9)
O92 0.0188(11) 0.0126(10) 0.0125(9) 0.0019(8) -0.0017(8) 0.0031(8)
O93 0.0168(11) 0.0325(14) 0.0143(10) -0.0013(9) 0.0029(9) 0.0052(10)
O94 0.033(6) 0.024(5) 0.040(7) -0.005(5) -0.009(5) 0.013(5)
N1 0.0094(10) 0.0080(9) 0.0105(10) 0.0016(8) 0.0032(8) 0.0014(8)
N2 0.0087(9) 0.0076(9) 0.0072(9) 0.0005(8) 0.0023(8) 0.0004(8)
N3 0.0100(10) 0.0080(9) 0.0084(9) -0.0010(8) 0.0015(8) -0.0010(8)
N4 0.0115(10) 0.0105(10) 0.0160(11) 0.0035(9) 0.0020(9) 0.0019(8)
N5 0.0069(9) 0.0104(10) 0.0090(9) 0.0030(8) 0.0018(8) 0.0007(8)
N6 0.0102(10) 0.0139(11) 0.0090(10) 0.0025(8) 0.0006(8) 0.0004(8)
C1 0.0137(12) 0.0116(12) 0.0168(13) 0.0009(10) 0.0032(10) 0.0037(10)
C2 0.0129(13) 0.0164(14) 0.0308(17) 0.0011(12) 0.0022(12) 0.0054(11)
C3 0.0088(12) 0.0163(13) 0.0249(15) 0.0035(12) -0.0020(11) 0.0021(10)
C4 0.0095(11) 0.0127(12) 0.0127(11) 0.0021(10) 0.0002(9) -0.0005(9)
C5 0.0085(11) 0.0080(11) 0.0100(11) 0.0016(9) 0.0020(9) 0.0002(9)
C6 0.0080(11) 0.0073(10) 0.0083(10) 0.0008(8) 0.0014(9) 0.0002(8)
C7 0.0102(11) 0.0071(10) 0.0076(10) 0.0008(8) 0.0008(9) 0.0005(9)
C8 0.0104(11) 0.0084(11) 0.0068(10) -0.0011(9) 0.0003(9) -0.0017(9)
C9 0.0154(12) 0.0113(12) 0.0084(11) -0.0002(9) -0.0006(10) 0.0010(10)
C10 0.0153(13) 0.0160(13) 0.0095(11) 0.0028(10) -0.0008(10) 0.0004(10)
C11 0.0129(12) 0.0154(13) 0.0095(11) -0.0007(10) 0.0005(10) -0.0014(10)
C12 0.0133(12) 0.0108(11) 0.0101(11) -0.0015(9) 0.0014(9) -0.0016(10)
C13 0.0109(12) 0.0144(13) 0.0257(15) 0.0075(11) 0.0027(11) 0.0046(10)
C14 0.0144(14) 0.0119(13) 0.044(2) 0.0063(13) 0.0064(14) 0.0040(11)
C15 0.0141(14) 0.0093(12) 0.043(2) 0.0000(13) 0.0040(13) -0.0002(10)
C16 0.0123(12) 0.0113(12) 0.0243(15) 0.0025(11) 0.0048(11) 0.0010(10)
C17 0.0106(11) 0.0103(11) 0.0127(11) 0.0033(9) 0.0032(9) 0.0021(9)
C18 0.0096(11) 0.0076(11) 0.0118(11) 0.0026(9) 0.0033(9) 0.0010(9)
C19 0.0083(11) 0.0113(11) 0.0087(11) 0.0003(9) 0.0020(9) 0.0003(9)
C20 0.0105(11) 0.0139(12) 0.0102(11) 0.0004(9) 0.0021(9) 0.0002(9)
C21 0.0128(12) 0.0187(14) 0.0143(12) -0.0023(11) 0.0021(10) 0.0032(11)
C22 0.0174(14) 0.0224(15) 0.0153(13) -0.0069(11) 0.0033(11) 0.0021(12)
C23 0.0169(14) 0.0251(16) 0.0108(12) -0.0037(11) 0.0000(10) 0.0009(12)
C24 0.0106(12) 0.0192(14) 0.0115(12) 0.0008(10) -0.0013(10) -0.0009(10)
C25 0.0089(11) 0.0089(11) 0.0118(11) -0.0027(9) 0.0015(9) -0.0031(9)
C26 0.0104(12) 0.0097(11) 0.0161(12) -0.0057(10) 0.0018(10) -0.0035(9)
C28A 0.008(2) 0.016(3) 0.010(2) 0.0002(19) -0.0010(18) -0.0006(19)
C27A 0.014(3) 0.008(3) 0.004(5) 0.007(3) -0.005(4) -0.002(2)
C27B 0.014(3) 0.008(3) 0.004(5) 0.007(3) -0.005(4) -0.002(2)
C28B 0.007(2) 0.011(2) 0.009(2) 0.0006(18) -0.0006(18) -0.0004(18)

loop_
_atom_type_symbol
_atom_type_description
_atom_type_scat_dispersion_real
_atom_type_scat_dispersion_imag
_atom_type_scat_source
C C 0.0033 0.0016 'International Tables Vol C Tables 4.2.6.8 and 6.1.1.4'
H H 0.0000 0.0000 'International Tables Vol C Tables 4.2.6.8 and 6.1.1.4'
N N 0.0061 0.0033 'International Tables Vol C Tables 4.2.6.8 and 6.1.1.4'
O O 0.0106 0.0060 'International Tables Vol C Tables 4.2.6.8 and 6.1.1.4'
P P 0.1023 0.0942 'International Tables Vol C Tables 4.2.6.8 and 6.1.1.4'
Ni Ni 0.3393 1.1124 'International Tables Vol C Tables 4.2.6.8 and 6.1.1.4'
Mo Mo -1.6832 0.6857 'International Tables Vol C Tables 4.2.6.8 and 6.1.1.4'

loop_
_geom_angle_atom_site_label_1
_geom_angle_atom_site_label_2
_geom_angle_atom_site_label_3
_geom_angle
_geom_angle_site_symmetry_1
_geom_angle_site_symmetry_3
_geom_angle_publ_flag
O12 Mo1 O13 105.02(11) . . ?
O12 Mo1 O11 102.96(10) . . ?
O13 Mo1 O11 95.56(10) . . ?
O12 Mo1 O7 96.46(10) . . ?
O13 Mo1 O7 98.06(10) . . ?
O11 Mo1 O7 152.47(9) . . ?
O12 Mo1 O6 153.76(10) . . ?
O13 Mo1 O6 99.48(10) . . ?
O11 Mo1 O6 83.64(8) . . ?
O7 Mo1 O6 70.61(8) . . ?
O12 Mo1 O1 87.91(9) . . ?
O13 Mo1 O1 163.13(10) . . ?
O11 Mo1 O1 70.60(8) . . ?
O7 Mo1 O1 91.04(8) . . ?
O6 Mo1 O1 70.14(7) . . ?
O15 Mo2 O14 102.02(10) . . ?
O15 Mo2 O7 102.30(10) . . ?
O14 Mo2 O7 97.67(9) . . ?
O15 Mo2 O8 96.56(9) . . ?
O14 Mo2 O8 103.03(9) . . ?
O7 Mo2 O8 148.33(8) . . ?
O15 Mo2 O2 169.22(9) . . ?
O14 Mo2 O2 88.24(8) . . ?
O7 Mo2 O2 79.29(8) . . ?
O8 Mo2 O2 77.68(8) . . ?
O15 Mo2 O6 85.08(9) . . ?
O14 Mo2 O6 167.02(8) . . ?
O7 Mo2 O6 70.01(8) . . ?
O8 Mo2 O6 86.73(7) . . ?
O2 Mo2 O6 85.49(7) . . ?
O16 Mo3 O17 101.11(9) . . ?
O16 Mo3 O8 101.48(9) . . ?
O17 Mo3 O8 103.81(9) . . ?
O16 Mo3 O9 98.18(9) . . ?
O17 Mo3 O9 102.31(9) . . ?
O8 Mo3 O9 143.35(8) . . ?
O16 Mo3 O4 172.26(8) . . ?
O17 Mo3 O4 85.46(8) . . ?
O8 Mo3 O4 80.68(8) . . ?
O9 Mo3 O4 76.24(8) . . ?
O16 Mo3 O3 86.13(8) . . ?
O17 Mo3 O3 169.84(8) . . ?
O8 Mo3 O3 81.44(7) . . ?
O9 Mo3 O3 69.33(7) . . ?
O4 Mo3 O3 86.86(7) . . ?
O18 Mo4 O19 103.50(10) . . ?
O18 Mo4 O10 95.94(10) . . ?
O19 Mo4 O10 101.78(9) . . ?
O18 Mo4 O9 100.16(10) . . ?
O19 Mo4 O9 97.53(9) . . ?
O10 Mo4 O9 151.16(8) . . ?
O18 Mo4 O3 91.97(9) . . ?
O19 Mo4 O3 162.89(8) . . ?
O10 Mo4 O3 83.54(8) . . ?
O9 Mo4 O3 72.20(7) . . ?
O18 Mo4 O5 162.77(9) . . ?
O19 Mo4 O5 91.72(8) . . ?
O10 Mo4 O5 72.74(8) . . ?
O9 Mo4 O5 85.55(8) . . ?
O3 Mo4 O5 74.18(7) . . ?
O20 Mo5 O21 103.52(11) . . ?
O20 Mo5 O11 97.93(11) . . ?
O21 Mo5 O11 104.15(10) . . ?
O20 Mo5 O10 100.51(11) . . ?
O21 Mo5 O10 99.22(10) . . ?
O11 Mo5 O10 145.79(9) . . ?
O20 Mo5 O1 164.84(9) . . ?
O21 Mo5 O1 90.60(9) . . ?
O11 Mo5 O1 72.89(8) . . ?
O10 Mo5 O1 82.33(8) . . ?
O20 Mo5 O5 86.78(9) . . ?
O21 Mo5 O5 167.13(9) . . ?
O11 Mo5 O5 81.67(8) . . ?
O10 Mo5 O5 70.94(8) . . ?
O1 Mo5 O5 80.05(7) . . ?
N2 Ni1 O90 100.79(9) . . ?
N2 Ni1 N1 78.43(9) . . ?
O90 Ni1 N1 85.95(10) . . ?
N2 Ni1 O17 171.36(9) . . ?
O90 Ni1 O17 87.74(9) . . ?
N1 Ni1 O17 103.76(9) . . ?
N2 Ni1 N3 77.53(9) . . ?
O90 Ni1 N3 88.40(10) . . ?
N1 Ni1 N3 153.78(9) . . ?
O17 Ni1 N3 101.57(8) . . ?
N2 Ni1 O19 83.00(8) . 2_765 ?
O90 Ni1 O19 174.23(9) . 2_765 ?
N1 Ni1 O19 90.59(9) . 2_765 ?
O17 Ni1 O19 88.60(8) . 2_765 ?
N3 Ni1 O19 96.71(9) . 2_765 ?
O91 Ni2 N5 102.06(9) . . ?
O91 Ni2 N4 85.87(10) . . ?
N5 Ni2 N4 76.68(10) . . ?
O91 Ni2 O14 170.34(9) . . ?
N5 Ni2 O14 87.44(9) . . ?
N4 Ni2 O14 94.74(9) . . ?
O91 Ni2 N6 89.44(10) . . ?
N5 Ni2 N6 77.27(9) . . ?
N4 Ni2 N6 151.90(10) . . ?
O14 Ni2 N6 94.43(9) . . ?
O91 Ni2 O16 87.02(9) . 2_766 ?
N5 Ni2 O16 170.69(9) . 2_766 ?
N4 Ni2 O16 106.36(9) . 2_766 ?
O14 Ni2 O16 83.56(8) . 2_766 ?
N6 Ni2 O16 101.02(9) . 2_766 ?
O2 P1 O1 110.72(11) . . ?
O2 P1 O3 108.85(11) . . ?
O1 P1 O3 112.21(11) . . ?
O2 P1 C25 109.20(12) . . ?
O1 P1 C25 106.57(12) . . ?
O3 P1 C25 109.23(12) . . ?
O4 P2 O5 112.15(12) . . ?
O4 P2 O6 108.36(11) . . ?
O5 P2 O6 110.62(11) . . ?
O4 P2 C27B 109.0(7) . . ?
O5 P2 C27B 114.8(4) . . ?
O6 P2 C27B 101.2(5) . . ?
O4 P2 C27A 110.7(6) . . ?
O5 P2 C27A 104.7(4) . . ?
O6 P2 C27A 110.3(5) . . ?
C27B P2 C27A 11.1(6) . . ?
P1 O1 Mo5 128.11(11) . . ?
P1 O1 Mo1 127.02(11) . . ?
Mo5 O1 Mo1 93.38(7) . . ?
P1 O2 Mo2 120.42(11) . . ?
P1 O3 Mo4 128.72(11) . . ?
P1 O3 Mo3 134.42(11) . . ?
Mo4 O3 Mo3 94.63(7) . . ?
P2 O4 Mo3 121.76(11) . . ?
P2 O5 Mo4 127.15(12) . . ?
P2 O5 Mo5 124.58(11) . . ?
Mo4 O5 Mo5 91.29(7) . . ?
P2 O6 Mo1 130.82(12) . . ?
P2 O6 Mo2 132.20(11) . . ?
Mo1 O6 Mo2 96.76(7) . . ?
Mo2 O7 Mo1 121.89(10) . . ?
Mo3 O8 Mo2 147.57(11) . . ?
Mo3 O9 Mo4 123.76(10) . . ?
Mo4 O10 Mo5 125.02(11) . . ?
Mo5 O11 Mo1 122.95(11) . . ?
Mo2 O14 Ni2 144.85(12) . . ?
Mo3 O16 Ni2 168.15(12) . 2_766 ?
Mo3 O17 Ni1 176.63(12) . . ?
Mo4 O19 Ni1 145.12(12) . 2_765 ?
Ni1 O90 H90A 125(3) . . ?
Ni1 O90 H90B 122(4) . . ?
H90A O90 H90B 110(5) . . ?
Ni2 O91 H91A 117(4) . . ?
Ni2 O91 H91B 114(4) . . ?
H91A O91 H91B 115(5) . . ?
H92A O92 H92B 110(6) . . ?
H93A O93 H93B 108(5) . . ?
C1 N1 C5 119.4(2) . . ?
C1 N1 Ni1 124.1(2) . . ?
C5 N1 Ni1 114.69(18) . . ?
C6 N2 C7 124.4(2) . . ?
C6 N2 Ni1 115.55(18) . . ?
C7 N2 Ni1 116.39(17) . . ?
C12 N3 C8 118.7(2) . . ?
C12 N3 Ni1 125.18(19) . . ?
C8 N3 Ni1 114.85(18) . . ?
C13 N4 C17 118.7(3) . . ?
C13 N4 Ni2 123.0(2) . . ?
C17 N4 Ni2 116.11(19) . . ?
C19 N5 C18 123.5(2) . . ?
C19 N5 Ni2 115.89(18) . . ?
C18 N5 Ni2 117.05(18) . . ?
C24 N6 C20 118.6(3) . . ?
C24 N6 Ni2 124.0(2) . . ?
C20 N6 Ni2 115.54(19) . . ?
N1 C1 C2 121.9(3) . . ?
N1 C1 H1 119.1 . . ?
C2 C1 H1 119.1 . . ?
C3 C2 C1 119.4(3) . . ?
C3 C2 H2 120.3 . . ?
C1 C2 H2 120.3 . . ?
C2 C3 C4 118.9(3) . . ?
C2 C3 H3 120.5 . . ?
C4 C3 H3 120.5 . . ?
C3 C4 C5 118.9(3) . . ?
C3 C4 H4 120.5 . . ?
C5 C4 H4 120.5 . . ?
N1 C5 C4 121.4(3) . . ?
N1 C5 C6 113.6(2) . . ?
C4 C5 C6 124.8(2) . . ?
N2 C6 C7 117.3(2) . 2_755 ?
N2 C6 C5 112.1(2) . . ?
C7 C6 C5 130.6(2) 2_755 . ?
N2 C7 C6 118.3(2) . 2_755 ?
N2 C7 C8 112.0(2) . . ?
C6 C7 C8 129.6(2) 2_755 . ?
N3 C8 C9 122.0(2) . . ?
N3 C8 C7 113.7(2) . . ?
C9 C8 C7 124.1(2) . . ?
C8 C9 C10 118.2(3) . . ?
C8 C9 H9 120.9 . . ?
C10 C9 H9 120.9 . . ?
C11 C10 C9 119.6(3) . . ?
C11 C10 H10 120.2 . . ?
C9 C10 H10 120.2 . . ?
C12 C11 C10 118.4(3) . . ?
C12 C11 H11 120.8 . . ?
C10 C11 H11 120.8 . . ?
N3 C12 C11 122.8(3) . . ?
N3 C12 H12 118.6 . . ?
C11 C12 H12 118.6 . . ?
N4 C13 C14 122.5(3) . . ?
N4 C13 H13 118.7 . . ?
C14 C13 H13 118.7 . . ?
C13 C14 C15 118.6(3) . . ?
C13 C14 H14 120.7 . . ?
C15 C14 H14 120.7 . . ?
C16 C15 C14 118.7(3) . . ?
C16 C15 H15 120.7 . . ?
C14 C15 H15 120.7 . . ?
C17 C16 C15 119.3(3) . . ?
C17 C16 H16 120.3 . . ?
C15 C16 H16 120.3 . . ?
N4 C17 C16 121.9(3) . . ?
N4 C17 C18 113.4(2) . . ?
C16 C17 C18 124.4(3) . . ?
N5 C18 C19 118.4(2) . 2_666 ?
N5 C18 C17 111.3(2) . . ?
C19 C18 C17 130.3(3) 2_666 . ?
N5 C19 C18 118.1(2) . 2_666 ?
N5 C19 C20 112.1(2) . . ?
C18 C19 C20 129.7(3) 2_666 . ?
N6 C20 C21 122.0(3) . . ?
N6 C20 C19 113.4(2) . . ?
C21 C20 C19 124.3(3) . . ?
C20 C21 C22 118.6(3) . . ?
C20 C21 H21 120.7 . . ?
C22 C21 H21 120.7 . . ?
C23 C22 C21 119.2(3) . . ?
C23 C22 H22 120.4 . . ?
C21 C22 H22 120.4 . . ?
C24 C23 C22 118.8(3) . . ?
C24 C23 H23 120.6 . . ?
C22 C23 H23 120.6 . . ?
N6 C24 C23 122.7(3) . . ?
N6 C24 H24 118.7 . . ?
C23 C24 H24 118.7 . . ?
C26 C25 P1 113.22(19) . . ?
C26 C25 H25A 108.9 . . ?
P1 C25 H25A 108.9 . . ?
C26 C25 H25B 108.9 . . ?
P1 C25 H25B 108.9 . . ?
H25A C25 H25B 107.7 . . ?
C26 C26 C25 110.7(3) 2_776 . ?
C26 C26 H26A 109.5 2_776 . ?
C25 C26 H26A 109.5 . . ?
C26 C26 H26B 109.5 2_776 . ?
C25 C26 H26B 109.5 . . ?
H26A C26 H26B 108.1 . . ?
C28B C28A C27A 111.6(8) 2_665 . ?
C28B C28A H28A 109.3 2_665 . ?
C27A C28A H28A 109.3 . . ?
C28B C28A H28B 109.3 2_665 . ?
C27A C28A H28B 109.3 . . ?
H28A C28A H28B 108.0 . . ?
C28A C27A P2 109.7(8) . . ?
C28A C27A H27A 109.7 . . ?
P2 C27A H27A 109.7 . . ?
C28A C27A H27B 109.7 . . ?
P2 C27A H27B 109.7 . . ?
H27A C27A H27B 108.2 . . ?
C28B C27B P2 116.1(12) . . ?
C28B C27B H27C 108.3 . . ?
P2 C27B H27C 108.3 . . ?
C28B C27B H27D 108.3 . . ?
P2 C27B H27D 108.3 . . ?
H27C C27B H27D 107.4 . . ?
C28A C28B C27B 115.8(9) 2_665 . ?
C28A C28B H28C 108.3 2_665 . ?
C27B C28B H28C 108.3 . . ?
C28A C28B H28D 108.3 2_665 . ?
C27B C28B H28D 108.3 . . ?
H28C C28B H28D 107.4 . . ?

loop_
_geom_bond_atom_site_label_1
_geom_bond_atom_site_label_2
_geom_bond_distance
_geom_bond_site_symmetry_2
_geom_bond_publ_flag
Mo1 O12 1.706(2) . ?
Mo1 O13 1.712(2) . ?
Mo1 O11 1.924(2) . ?
Mo1 O7 1.950(2) . ?
Mo1 O6 2.224(2) . ?
Mo1 O1 2.356(2) . ?
Mo2 O15 1.702(2) . ?
Mo2 O14 1.735(2) . ?
Mo2 O7 1.905(2) . ?
Mo2 O8 1.964(2) . ?
Mo2 O2 2.2426(19) . ?
Mo2 O6 2.284(2) . ?
Mo3 O16 1.735(2) . ?
Mo3 O17 1.7364(19) . ?
Mo3 O8 1.8772(19) . ?
Mo3 O9 1.9080(19) . ?
Mo3 O4 2.246(2) . ?
Mo3 O3 2.3859(19) . ?
Mo4 O18 1.694(2) . ?
Mo4 O19 1.748(2) . ?
Mo4 O10 1.906(2) . ?
Mo4 O9 1.9446(19) . ?
Mo4 O3 2.2345(19) . ?
Mo4 O5 2.351(2) . ?
Mo5 O20 1.703(2) . ?
Mo5 O21 1.716(2) . ?
Mo5 O11 1.908(2) . ?
Mo5 O10 1.932(2) . ?
Mo5 O1 2.270(2) . ?
Mo5 O5 2.410(2) . ?
Ni1 N2 2.038(2) . ?
Ni1 O90 2.046(2) . ?
Ni1 N1 2.062(2) . ?
Ni1 O17 2.0680(19) . ?
Ni1 N3 2.088(2) . ?
Ni1 O19 2.117(2) 2_765 ?
Ni2 O91 2.028(2) . ?
Ni2 N5 2.062(2) . ?
Ni2 N4 2.071(3) . ?
Ni2 O14 2.072(2) . ?
Ni2 N6 2.074(3) . ?
Ni2 O16 2.083(2) 2_766 ?
P1 O2 1.520(2) . ?
P1 O1 1.539(2) . ?
P1 O3 1.551(2) . ?
P1 C25 1.791(3) . ?
P2 O4 1.520(2) . ?
P2 O5 1.541(2) . ?
P2 O6 1.549(2) . ?
P2 C27B 1.79(2) . ?
P2 C27A 1.80(2) . ?
O16 Ni2 2.083(2) 2_766 ?
O19 Ni1 2.117(2) 2_765 ?
O90 H90A 0.76(5) . ?
O90 H90B 0.76(5) . ?
O91 H91A 0.84(5) . ?
O91 H91B 0.87(6) . ?
O92 H92A 0.72(6) . ?
O92 H92B 0.67(7) . ?
O93 H93A 0.92(6) . ?
O93 H93B 0.98(7) . ?
N1 C1 1.332(4) . ?
N1 C5 1.355(3) . ?
N2 C6 1.337(3) . ?
N2 C7 1.342(3) . ?
N3 C12 1.338(3) . ?
N3 C8 1.355(3) . ?
N4 C13 1.330(4) . ?
N4 C17 1.357(4) . ?
N5 C19 1.335(4) . ?
N5 C18 1.338(3) . ?
N6 C24 1.335(4) . ?
N6 C20 1.359(4) . ?
C1 C2 1.386(4) . ?
C1 H1 0.9500 . ?
C2 C3 1.383(5) . ?
C2 H2 0.9500 . ?
C3 C4 1.386(4) . ?
C3 H3 0.9500 . ?
C4 C5 1.393(4) . ?
C4 H4 0.9500 . ?
C5 C6 1.491(4) . ?
C6 C7 1.410(4) 2_755 ?
C7 C6 1.410(4) 2_755 ?
C7 C8 1.485(4) . ?
C8 C9 1.391(4) . ?
C9 C10 1.396(4) . ?
C9 H9 0.9500 . ?
C10 C11 1.386(4) . ?
C10 H10 0.9500 . ?
C11 C12 1.385(4) . ?
C11 H11 0.9500 . ?
C12 H12 0.9500 . ?
C13 C14 1.390(5) . ?
C13 H13 0.9500 . ?
C14 C15 1.396(5) . ?
C14 H14 0.9500 . ?
C15 C16 1.384(4) . ?
C15 H15 0.9500 . ?
C16 C17 1.380(4) . ?
C16 H16 0.9500 . ?
C17 C18 1.484(4) . ?
C18 C19 1.403(4) 2_666 ?
C19 C18 1.403(4) 2_666 ?
C19 C20 1.486(4) . ?
C20 C21 1.381(4) . ?
C21 C22 1.396(4) . ?
C21 H21 0.9500 . ?
C22 C23 1.384(5) . ?
C22 H22 0.9500 . ?
C23 C24 1.382(4) . ?
C23 H23 0.9500 . ?
C24 H24 0.9500 . ?
C25 C26 1.533(4) . ?
C25 H25A 0.9900 . ?
C25 H25B 0.9900 . ?
C26 C26 1.529(5) 2_776 ?
C26 H26A 0.9900 . ?
C26 H26B 0.9900 . ?
C28A C28B 1.527(7) 2_665 ?
C28A C27A 1.551(16) . ?
C28A H28A 0.9900 . ?
C28A H28B 0.9900 . ?
C27A H27A 0.9900 . ?
C27A H27B 0.9900 . ?
C27B C28B 1.534(18) . ?
C27B H27C 0.9900 . ?
C27B H27D 0.9900 . ?
C28B C28A 1.527(7) 2_665 ?
C28B H28C 0.9900 . ?
C28B H28D 0.9900 . ?

loop_
_geom_hbond_atom_site_label_D
_geom_hbond_atom_site_label_H
_geom_hbond_atom_site_label_A
_geom_hbond_distance_DH
_geom_hbond_distance_HA
_geom_hbond_distance_DA
_geom_hbond_angle_DHA
_geom_hbond_site_symmetry_A
O90 H90A O21 0.76(5) 2.03(5) 2.781(3) 169(5) 1_545
O90 H90B O92 0.76(5) 1.92(5) 2.680(3) 173(5) .
O91 H91A O93 0.84(5) 1.82(5) 2.645(3) 168(5) .
O91 H91B O13 0.87(6) 1.82(6) 2.677(3) 169(6) 2_666
O92 H92A O8 0.72(6) 2.19(6) 2.888(3) 164(6) .
O92 H92B O2 0.67(7) 2.12(7) 2.774(3) 166(8) 2_766
O93 H93A O4 0.92(6) 1.88(6) 2.799(3) 179(6) 1_556
O93 H93B O9 0.98(7) 1.80(7) 2.721(3) 156(6) 2_766

loop_
_geom_torsion_atom_site_label_1
_geom_torsion_atom_site_label_2
_geom_torsion_atom_site_label_3
_geom_torsion_atom_site_label_4
_geom_torsion
_geom_torsion_site_symmetry_1
_geom_torsion_site_symmetry_2
_geom_torsion_site_symmetry_3
_geom_torsion_site_symmetry_4
_geom_torsion_publ_flag
O2 P1 O1 Mo5 -156.01(12) . . . . ?
O3 P1 O1 Mo5 -34.17(17) . . . . ?
C25 P1 O1 Mo5 85.35(16) . . . . ?
O2 P1 O1 Mo1 -22.73(17) . . . . ?
O3 P1 O1 Mo1 99.11(14) . . . . ?
C25 P1 O1 Mo1 -141.38(14) . . . . ?
O20 Mo5 O1 P1 87.4(4) . . . . ?
O21 Mo5 O1 P1 -113.77(15) . . . . ?
O11 Mo5 O1 P1 141.61(16) . . . . ?
O10 Mo5 O1 P1 -14.55(14) . . . . ?
O5 Mo5 O1 P1 57.33(14) . . . . ?
O20 Mo5 O1 Mo1 -57.0(4) . . . . ?
O21 Mo5 O1 Mo1 101.85(9) . . . . ?
O11 Mo5 O1 Mo1 -2.78(8) . . . . ?
O10 Mo5 O1 Mo1 -158.93(8) . . . . ?
O5 Mo5 O1 Mo1 -87.05(7) . . . . ?
O12 Mo1 O1 P1 113.29(15) . . . . ?
O13 Mo1 O1 P1 -106.0(3) . . . . ?
O11 Mo1 O1 P1 -142.19(16) . . . . ?
O7 Mo1 O1 P1 16.86(14) . . . . ?
O6 Mo1 O1 P1 -52.06(13) . . . . ?
O12 Mo1 O1 Mo5 -101.73(10) . . . . ?
O13 Mo1 O1 Mo5 38.9(3) . . . . ?
O11 Mo1 O1 Mo5 2.79(8) . . . . ?
O7 Mo1 O1 Mo5 161.84(8) . . . . ?
O6 Mo1 O1 Mo5 92.92(8) . . . . ?
O1 P1 O2 Mo2 61.79(15) . . . . ?
O3 P1 O2 Mo2 -62.00(15) . . . . ?
C25 P1 O2 Mo2 178.83(12) . . . . ?
O15 Mo2 O2 P1 16.0(5) . . . . ?
O14 Mo2 O2 P1 178.34(14) . . . . ?
O7 Mo2 O2 P1 -83.51(13) . . . . ?
O8 Mo2 O2 P1 74.60(13) . . . . ?
O6 Mo2 O2 P1 -13.03(12) . . . . ?
O2 P1 O3 Mo4 168.89(13) . . . . ?
O1 P1 O3 Mo4 45.98(17) . . . . ?
C25 P1 O3 Mo4 -71.96(17) . . . . ?
O2 P1 O3 Mo3 10.36(19) . . . . ?
O1 P1 O3 Mo3 -112.54(15) . . . . ?
C25 P1 O3 Mo3 129.51(16) . . . . ?
O18 Mo4 O3 P1 93.35(15) . . . . ?
O19 Mo4 O3 P1 -111.7(3) . . . . ?
O10 Mo4 O3 P1 -2.41(15) . . . . ?
O9 Mo4 O3 P1 -166.61(16) . . . . ?
O5 Mo4 O3 P1 -76.25(14) . . . . ?
O18 Mo4 O3 Mo3 -101.85(9) . . . . ?
O19 Mo4 O3 Mo3 53.1(3) . . . . ?
O10 Mo4 O3 Mo3 162.39(9) . . . . ?
O9 Mo4 O3 Mo3 -1.82(7) . . . . ?
O5 Mo4 O3 Mo3 88.54(7) . . . . ?
O16 Mo3 O3 P1 -94.52(16) . . . . ?
O17 Mo3 O3 P1 129.7(4) . . . . ?
O8 Mo3 O3 P1 7.72(16) . . . . ?
O9 Mo3 O3 P1 165.23(18) . . . . ?
O4 Mo3 O3 P1 88.76(16) . . . . ?
O16 Mo3 O3 Mo4 102.14(9) . . . . ?
O17 Mo3 O3 Mo4 -33.7(5) . . . . ?
O8 Mo3 O3 Mo4 -155.63(9) . . . . ?
O9 Mo3 O3 Mo4 1.89(7) . . . . ?
O4 Mo3 O3 Mo4 -74.59(7) . . . . ?
O5 P2 O4 Mo3 59.41(15) . . . . ?
O6 P2 O4 Mo3 -62.98(15) . . . . ?
C27B P2 O4 Mo3 -172.3(4) . . . . ?
C27A P2 O4 Mo3 176.0(4) . . . . ?
O16 Mo3 O4 P2 -32.6(7) . . . . ?
O17 Mo3 O4 P2 179.14(14) . . . . ?
O8 Mo3 O4 P2 74.32(13) . . . . ?
O9 Mo3 O4 P2 -76.99(13) . . . . ?
O3 Mo3 O4 P2 -7.51(13) . . . . ?
O4 P2 O5 Mo4 -27.51(17) . . . . ?
O6 P2 O5 Mo4 93.59(15) . . . . ?
C27B P2 O5 Mo4 -152.7(7) . . . . ?
C27A P2 O5 Mo4 -147.6(6) . . . . ?
O4 P2 O5 Mo5 -151.33(12) . . . . ?
O6 P2 O5 Mo5 -30.23(17) . . . . ?
C27B P2 O5 Mo5 83.5(7) . . . . ?
C27A P2 O5 Mo5 88.6(6) . . . . ?
O18 Mo4 O5 P2 -85.5(3) . . . . ?
O19 Mo4 O5 P2 122.17(15) . . . . ?
O10 Mo4 O5 P2 -136.03(16) . . . . ?
O9 Mo4 O5 P2 24.75(14) . . . . ?
O3 Mo4 O5 P2 -48.00(13) . . . . ?
O18 Mo4 O5 Mo5 51.3(3) . . . . ?
O19 Mo4 O5 Mo5 -101.01(8) . . . . ?
O10 Mo4 O5 Mo5 0.79(7) . . . . ?
O9 Mo4 O5 Mo5 161.57(8) . . . . ?
O3 Mo4 O5 Mo5 88.82(7) . . . . ?
O20 Mo5 O5 P2 -120.00(16) . . . . ?
O21 Mo5 O5 P2 96.4(4) . . . . ?
O11 Mo5 O5 P2 -21.49(14) . . . . ?
O10 Mo5 O5 P2 137.72(15) . . . . ?
O1 Mo5 O5 P2 52.47(13) . . . . ?
O20 Mo5 O5 Mo4 101.49(10) . . . . ?
O21 Mo5 O5 Mo4 -42.1(4) . . . . ?
O11 Mo5 O5 Mo4 -160.00(8) . . . . ?
O10 Mo5 O5 Mo4 -0.79(7) . . . . ?
O1 Mo5 O5 Mo4 -86.04(7) . . . . ?
O4 P2 O6 Mo1 176.27(13) . . . . ?
O5 P2 O6 Mo1 52.95(18) . . . . ?
C27B P2 O6 Mo1 -69.1(6) . . . . ?
C27A P2 O6 Mo1 -62.4(6) . . . . ?
O4 P2 O6 Mo2 2.87(18) . . . . ?
O5 P2 O6 Mo2 -120.45(15) . . . . ?
C27B P2 O6 Mo2 117.5(6) . . . . ?
C27A P2 O6 Mo2 124.2(6) . . . . ?
O12 Mo1 O6 P2 -117.1(2) . . . . ?
O13 Mo1 O6 P2 84.01(17) . . . . ?
O11 Mo1 O6 P2 -10.58(15) . . . . ?
O7 Mo1 O6 P2 179.29(17) . . . . ?
O1 Mo1 O6 P2 -82.22(15) . . . . ?
O12 Mo1 O6 Mo2 58.0(2) . . . . ?
O13 Mo1 O6 Mo2 -100.91(10) . . . . ?
O11 Mo1 O6 Mo2 164.49(9) . . . . ?
O7 Mo1 O6 Mo2 -5.63(7) . . . . ?
O1 Mo1 O6 Mo2 92.86(8) . . . . ?
O15 Mo2 O6 P2 -74.25(16) . . . . ?
O14 Mo2 O6 P2 161.9(3) . . . . ?
O7 Mo2 O6 P2 -179.24(18) . . . . ?
O8 Mo2 O6 P2 22.63(15) . . . . ?
O2 Mo2 O6 P2 100.52(16) . . . . ?
O15 Mo2 O6 Mo1 110.78(9) . . . . ?
O14 Mo2 O6 Mo1 -13.1(4) . . . . ?
O7 Mo2 O6 Mo1 5.78(8) . . . . ?
O8 Mo2 O6 Mo1 -152.34(8) . . . . ?
O2 Mo2 O6 Mo1 -74.45(7) . . . . ?
O15 Mo2 O7 Mo1 -87.78(13) . . . . ?
O14 Mo2 O7 Mo1 168.07(12) . . . . ?
O8 Mo2 O7 Mo1 37.4(2) . . . . ?
O2 Mo2 O7 Mo1 81.34(12) . . . . ?
O6 Mo2 O7 Mo1 -7.73(10) . . . . ?
O12 Mo1 O7 Mo2 -148.60(13) . . . . ?
O13 Mo1 O7 Mo2 105.17(14) . . . . ?
O11 Mo1 O7 Mo2 -13.7(3) . . . . ?
O6 Mo1 O7 Mo2 7.91(10) . . . . ?
O1 Mo1 O7 Mo2 -60.59(12) . . . . ?
O16 Mo3 O8 Mo2 127.9(2) . . . . ?
O17 Mo3 O8 Mo2 -127.5(2) . . . . ?
O9 Mo3 O8 Mo2 6.8(3) . . . . ?
O4 Mo3 O8 Mo2 -44.6(2) . . . . ?
O3 Mo3 O8 Mo2 43.6(2) . . . . ?
O15 Mo2 O8 Mo3 98.0(2) . . . . ?
O14 Mo2 O8 Mo3 -158.0(2) . . . . ?
O7 Mo2 O8 Mo3 -28.5(3) . . . . ?
O2 Mo2 O8 Mo3 -72.7(2) . . . . ?
O6 Mo2 O8 Mo3 13.4(2) . . . . ?
O16 Mo3 O9 Mo4 -85.29(13) . . . . ?
O17 Mo3 O9 Mo4 171.37(12) . . . . ?
O8 Mo3 O9 Mo4 36.7(2) . . . . ?
O4 Mo3 O9 Mo4 89.24(12) . . . . ?
O3 Mo3 O9 Mo4 -2.60(10) . . . . ?
O18 Mo4 O9 Mo3 91.53(13) . . . . ?
O19 Mo4 O9 Mo3 -163.22(12) . . . . ?
O10 Mo4 O9 Mo3 -31.4(3) . . . . ?
O3 Mo4 O9 Mo3 2.73(11) . . . . ?
O5 Mo4 O9 Mo3 -72.07(12) . . . . ?
O18 Mo4 O10 Mo5 -167.92(13) . . . . ?
O19 Mo4 O10 Mo5 86.92(14) . . . . ?
O9 Mo4 O10 Mo5 -44.1(3) . . . . ?
O3 Mo4 O10 Mo5 -76.60(13) . . . . ?
O5 Mo4 O10 Mo5 -1.21(11) . . . . ?
O20 Mo5 O10 Mo4 -81.66(15) . . . . ?
O21 Mo5 O10 Mo4 172.62(13) . . . . ?
O11 Mo5 O10 Mo4 39.8(2) . . . . ?
O1 Mo5 O10 Mo4 83.26(13) . . . . ?
O5 Mo5 O10 Mo4 1.19(11) . . . . ?
O20 Mo5 O11 Mo1 171.68(14) . . . . ?
O21 Mo5 O11 Mo1 -82.15(14) . . . . ?
O10 Mo5 O11 Mo1 49.5(2) . . . . ?
O1 Mo5 O11 Mo1 4.05(11) . . . . ?
O5 Mo5 O11 Mo1 86.13(13) . . . . ?
O12 Mo1 O11 Mo5 79.11(15) . . . . ?
O13 Mo1 O11 Mo5 -174.05(14) . . . . ?
O7 Mo1 O11 Mo5 -54.6(2) . . . . ?
O6 Mo1 O11 Mo5 -75.10(13) . . . . ?
O1 Mo1 O11 Mo5 -3.95(11) . . . . ?
O15 Mo2 O14 Ni2 -23.9(2) . . . . ?
O7 Mo2 O14 Ni2 80.5(2) . . . . ?
O8 Mo2 O14 Ni2 -123.62(19) . . . . ?
O2 Mo2 O14 Ni2 159.4(2) . . . . ?
O6 Mo2 O14 Ni2 98.4(4) . . . . ?
O91 Ni2 O14 Mo2 144.2(5) . . . . ?
N5 Ni2 O14 Mo2 -25.4(2) . . . . ?
N4 Ni2 O14 Mo2 51.0(2) . . . . ?
N6 Ni2 O14 Mo2 -102.5(2) . . . . ?
O16 Ni2 O14 Mo2 156.9(2) 2_766 . . . ?
O17 Mo3 O16 Ni2 33.2(6) . . . 2_766 ?
O8 Mo3 O16 Ni2 140.0(6) . . . 2_766 ?
O9 Mo3 O16 Ni2 -71.1(6) . . . 2_766 ?
O4 Mo3 O16 Ni2 -114.5(7) . . . 2_766 ?
O3 Mo3 O16 Ni2 -139.6(6) . . . 2_766 ?
O16 Mo3 O17 Ni1 103(2) . . . . ?
O8 Mo3 O17 Ni1 -2(2) . . . . ?
O9 Mo3 O17 Ni1 -156(2) . . . . ?
O4 Mo3 O17 Ni1 -81(2) . . . . ?
O3 Mo3 O17 Ni1 -122(2) . . . . ?
N2 Ni1 O17 Mo3 -170.8(18) . . . . ?
O90 Ni1 O17 Mo3 0(2) . . . . ?
N1 Ni1 O17 Mo3 85(2) . . . . ?
N3 Ni1 O17 Mo3 -88(2) . . . . ?
O19 Ni1 O17 Mo3 176(2) 2_765 . . . ?
O18 Mo4 O19 Ni1 -4.6(2) . . . 2_765 ?
O10 Mo4 O19 Ni1 94.6(2) . . . 2_765 ?
O9 Mo4 O19 Ni1 -106.98(19) . . . 2_765 ?
O3 Mo4 O19 Ni1 -158.78(19) . . . 2_765 ?
O5 Mo4 O19 Ni1 167.28(19) . . . 2_765 ?
N2 Ni1 N1 C1 163.9(2) . . . . ?
O90 Ni1 N1 C1 62.0(2) . . . . ?
O17 Ni1 N1 C1 -24.6(2) . . . . ?
N3 Ni1 N1 C1 140.1(2) . . . . ?
O19 Ni1 N1 C1 -113.3(2) 2_765 . . . ?
N2 Ni1 N1 C5 -0.33(19) . . . . ?
O90 Ni1 N1 C5 -102.2(2) . . . . ?
O17 Ni1 N1 C5 171.11(18) . . . . ?
N3 Ni1 N1 C5 -24.2(3) . . . . ?
O19 Ni1 N1 C5 82.40(19) 2_765 . . . ?
O90 Ni1 N2 C6 98.6(2) . . . . ?
N1 Ni1 N2 C6 15.05(19) . . . . ?
O17 Ni1 N2 C6 -90.6(6) . . . . ?
N3 Ni1 N2 C6 -175.5(2) . . . . ?
O19 Ni1 N2 C6 -77.00(19) 2_765 . . . ?
O90 Ni1 N2 C7 -102.1(2) . . . . ?
N1 Ni1 N2 C7 174.3(2) . . . . ?
O17 Ni1 N2 C7 68.7(6) . . . . ?
N3 Ni1 N2 C7 -16.22(19) . . . . ?
O19 Ni1 N2 C7 82.28(19) 2_765 . . . ?
N2 Ni1 N3 C12 -164.5(2) . . . . ?
O90 Ni1 N3 C12 -63.0(2) . . . . ?
N1 Ni1 N3 C12 -140.5(2) . . . . ?
O17 Ni1 N3 C12 24.3(2) . . . . ?
O19 Ni1 N3 C12 114.3(2) 2_765 . . . ?
N2 Ni1 N3 C8 2.30(19) . . . . ?
O90 Ni1 N3 C8 103.7(2) . . . . ?
N1 Ni1 N3 C8 26.2(3) . . . . ?
O17 Ni1 N3 C8 -168.91(19) . . . . ?
O19 Ni1 N3 C8 -79.0(2) 2_765 . . . ?
O91 Ni2 N4 C13 -59.7(3) . . . . ?
N5 Ni2 N4 C13 -163.2(3) . . . . ?
O14 Ni2 N4 C13 110.6(2) . . . . ?
N6 Ni2 N4 C13 -140.7(2) . . . . ?
O16 Ni2 N4 C13 25.9(3) 2_766 . . . ?
O91 Ni2 N4 C17 103.2(2) . . . . ?
N5 Ni2 N4 C17 -0.2(2) . . . . ?
O14 Ni2 N4 C17 -86.5(2) . . . . ?
N6 Ni2 N4 C17 22.2(3) . . . . ?
O16 Ni2 N4 C17 -171.1(2) 2_766 . . . ?
O91 Ni2 N5 C19 103.2(2) . . . . ?
N4 Ni2 N5 C19 -174.0(2) . . . . ?
O14 Ni2 N5 C19 -78.5(2) . . . . ?
N6 Ni2 N5 C19 16.61(19) . . . . ?
O16 Ni2 N5 C19 -63.8(6) 2_766 . . . ?
O91 Ni2 N5 C18 -97.3(2) . . . . ?
N4 Ni2 N5 C18 -14.6(2) . . . . ?
O14 Ni2 N5 C18 80.9(2) . . . . ?
N6 Ni2 N5 C18 176.0(2) . . . . ?
O16 Ni2 N5 C18 95.6(6) 2_766 . . . ?
O91 Ni2 N6 C24 59.8(2) . . . . ?
N5 Ni2 N6 C24 162.3(3) . . . . ?
N4 Ni2 N6 C24 139.9(2) . . . . ?
O14 Ni2 N6 C24 -111.4(2) . . . . ?
O16 Ni2 N6 C24 -27.1(3) 2_766 . . . ?
O91 Ni2 N6 C20 -104.7(2) . . . . ?
N5 Ni2 N6 C20 -2.2(2) . . . . ?
N4 Ni2 N6 C20 -24.6(3) . . . . ?
O14 Ni2 N6 C20 84.2(2) . . . . ?
O16 Ni2 N6 C20 168.5(2) 2_766 . . . ?
C5 N1 C1 C2 0.1(4) . . . . ?
Ni1 N1 C1 C2 -163.5(2) . . . . ?
N1 C1 C2 C3 1.6(5) . . . . ?
C1 C2 C3 C4 -1.2(5) . . . . ?
C2 C3 C4 C5 -0.7(5) . . . . ?
C1 N1 C5 C4 -2.0(4) . . . . ?
Ni1 N1 C5 C4 163.0(2) . . . . ?
C1 N1 C5 C6 -177.7(2) . . . . ?
Ni1 N1 C5 C6 -12.7(3) . . . . ?
C3 C4 C5 N1 2.3(4) . . . . ?
C3 C4 C5 C6 177.5(3) . . . . ?
C7 N2 C6 C7 -2.1(4) . . . 2_755 ?
Ni1 N2 C6 C7 155.36(19) . . . 2_755 ?
C7 N2 C6 C5 176.9(2) . . . . ?
Ni1 N2 C6 C5 -25.6(3) . . . . ?
N1 C5 C6 N2 25.0(3) . . . . ?
C4 C5 C6 N2 -150.5(3) . . . . ?
N1 C5 C6 C7 -156.2(3) . . . 2_755 ?
C4 C5 C6 C7 28.3(5) . . . 2_755 ?
C6 N2 C7 C6 2.1(4) . . . 2_755 ?
Ni1 N2 C7 C6 -155.18(19) . . . 2_755 ?
C6 N2 C7 C8 -176.8(2) . . . . ?
Ni1 N2 C7 C8 26.0(3) . . . . ?
C12 N3 C8 C9 2.1(4) . . . . ?
Ni1 N3 C8 C9 -165.6(2) . . . . ?
C12 N3 C8 C7 177.9(2) . . . . ?
Ni1 N3 C8 C7 10.3(3) . . . . ?
N2 C7 C8 N3 -23.4(3) . . . . ?
C6 C7 C8 N3 157.9(3) 2_755 . . . ?
N2 C7 C8 C9 152.4(3) . . . . ?
C6 C7 C8 C9 -26.3(5) 2_755 . . . ?
N3 C8 C9 C10 -5.7(4) . . . . ?
C7 C8 C9 C10 178.8(3) . . . . ?
C8 C9 C10 C11 4.4(4) . . . . ?
C9 C10 C11 C12 0.2(4) . . . . ?
C8 N3 C12 C11 3.0(4) . . . . ?
Ni1 N3 C12 C11 169.3(2) . . . . ?
C10 C11 C12 N3 -4.1(4) . . . . ?
C17 N4 C13 C14 1.8(5) . . . . ?
Ni2 N4 C13 C14 164.3(3) . . . . ?
N4 C13 C14 C15 -4.1(6) . . . . ?
C13 C14 C15 C16 1.7(6) . . . . ?
C14 C15 C16 C17 2.6(5) . . . . ?
C13 N4 C17 C16 2.9(4) . . . . ?
Ni2 N4 C17 C16 -160.8(2) . . . . ?
C13 N4 C17 C18 176.8(3) . . . . ?
Ni2 N4 C17 C18 13.1(3) . . . . ?
C15 C16 C17 N4 -5.1(5) . . . . ?
C15 C16 C17 C18 -178.4(3) . . . . ?
C19 N5 C18 C19 1.9(4) . . . 2_666 ?
Ni2 N5 C18 C19 -155.8(2) . . . 2_666 ?
C19 N5 C18 C17 -177.1(2) . . . . ?
Ni2 N5 C18 C17 25.2(3) . . . . ?
N4 C17 C18 N5 -24.6(3) . . . . ?
C16 C17 C18 N5 149.2(3) . . . . ?
N4 C17 C18 C19 156.6(3) . . . 2_666 ?
C16 C17 C18 C19 -29.6(5) . . . 2_666 ?
C18 N5 C19 C18 -1.9(4) . . . 2_666 ?
Ni2 N5 C19 C18 156.1(2) . . . 2_666 ?
C18 N5 C19 C20 175.3(2) . . . . ?
Ni2 N5 C19 C20 -26.7(3) . . . . ?
C24 N6 C20 C21 -2.4(4) . . . . ?
Ni2 N6 C20 C21 163.0(2) . . . . ?
C24 N6 C20 C19 -176.1(3) . . . . ?
Ni2 N6 C20 C19 -10.7(3) . . . . ?
N5 C19 C20 N6 24.3(3) . . . . ?
C18 C19 C20 N6 -158.9(3) 2_666 . . . ?
N5 C19 C20 C21 -149.3(3) . . . . ?
C18 C19 C20 C21 27.5(5) 2_666 . . . ?
N6 C20 C21 C22 4.4(5) . . . . ?
C19 C20 C21 C22 177.4(3) . . . . ?
C20 C21 C22 C23 -2.8(5) . . . . ?
C21 C22 C23 C24 -0.6(5) . . . . ?
C20 N6 C24 C23 -1.2(5) . . . . ?
Ni2 N6 C24 C23 -165.3(2) . . . . ?
C22 C23 C24 N6 2.7(5) . . . . ?
O2 P1 C25 C26 -80.6(2) . . . . ?
O1 P1 C25 C26 39.0(2) . . . . ?
O3 P1 C25 C26 160.4(2) . . . . ?
P1 C25 C26 C26 173.2(3) . . . 2_776 ?
C28B C28A C27A P2 171.3(8) 2_665 . . . ?
O4 P2 C27A C28A 70.3(11) . . . . ?
O5 P2 C27A C28A -168.6(9) . . . . ?
O6 P2 C27A C28A -49.6(12) . . . . ?
C27B P2 C27A C28A -13(6) . . . . ?
O4 P2 C27B C28B -57.4(10) . . . . ?
O5 P2 C27B C28B 69.3(12) . . . . ?
O6 P2 C27B C28B -171.5(9) . . . . ?
C27A P2 C27B C28B 43(6) . . . . ?
P2 C27B C28B C28A -168.5(7) . . . 2_665 ?
